data_4339878
loop_
_publ_author_name
'Benson, Mark A.'
'Zacchini, Stefano'
'Boomishankar, Ramamoorthy'
'Chan, Yuri'
'Steiner, Alexander'

_publ_section_title
;
 Alkylation and acylation of cyclotriphosphazenes.
;
_journal_issue 17
_journal_name_full 'Inorganic chemistry'
_journal_page_first 7097
_journal_page_last 7108
_journal_paper_doi 10.1021/ic7009463
_journal_volume 46
_journal_year 2007
_chemical_formula_sum 'C19 H51 I N9 P3'
_chemical_formula_weight 625.50
_chemical_name_systematic
; 
 ? 
;
_space_group_IT_number 14
_symmetry_cell_setting monoclinic
_symmetry_space_group_name_Hall '-P 2yn'
_symmetry_space_group_name_H-M 'P 1 21/n 1'
_atom_sites_solution_hydrogens geom
_atom_sites_solution_primary direct
_atom_sites_solution_secondary difmap
_audit_creation_method SHELXL-97
_cell_angle_alpha 90.00
_cell_angle_beta 100.158(3)
_cell_angle_gamma 90.00
_cell_formula_units_Z 16
_cell_length_a 23.472(4)
_cell_length_b 13.582(2)
_cell_length_c 38.636(6)
_cell_measurement_temperature 100(2)
_cell_volume 12124(3)
_computing_structure_refinement 'SHELXL-97 (Sheldrick, 1997)'
_computing_structure_solution 'SHELXS-97 (Sheldrick, 1990)'
_diffrn_ambient_temperature 100(2)
_diffrn_measured_fraction_theta_full 0.985
_diffrn_measured_fraction_theta_max 0.985
_diffrn_measurement_device_type 'Bruker Smart Apex'
_diffrn_measurement_method omega
_diffrn_radiation_monochromator graphite
_diffrn_radiation_source 'fine-focus sealed tube'
_diffrn_radiation_type MoK\a
_diffrn_radiation_wavelength 0.71073
_diffrn_reflns_av_R_equivalents 0.0958
_diffrn_reflns_av_sigmaI/netI 0.1463
_diffrn_reflns_limit_h_max 19
_diffrn_reflns_limit_h_min -12
_diffrn_reflns_limit_k_max 11
_diffrn_reflns_limit_k_min -11
_diffrn_reflns_limit_l_max 32
_diffrn_reflns_limit_l_min -32
_diffrn_reflns_number 26037
_diffrn_reflns_theta_full 17.23
_diffrn_reflns_theta_max 17.23
_diffrn_reflns_theta_min 4.08
_exptl_absorpt_coefficient_mu 1.239
_exptl_absorpt_correction_T_max 1.000
_exptl_absorpt_correction_T_min 0.867
_exptl_absorpt_correction_type empirical
_exptl_absorpt_process_details SADABS
_exptl_crystal_colour colourless
_exptl_crystal_density_diffrn 1.371
_exptl_crystal_density_method 'not measured'
_exptl_crystal_description plate
_exptl_crystal_F_000 5216
_exptl_crystal_size_max 0.12
_exptl_crystal_size_mid 0.10
_exptl_crystal_size_min 0.05
_refine_diff_density_max 3.754
_refine_diff_density_min -1.317
_refine_diff_density_rms 0.197
_refine_ls_extinction_method none
_refine_ls_goodness_of_fit_ref 1.034
_refine_ls_hydrogen_treatment mixed
_refine_ls_matrix_type full
_refine_ls_number_parameters 533
_refine_ls_number_reflns 7251
_refine_ls_number_restraints 148
_refine_ls_restrained_S_all 1.122
_refine_ls_R_factor_all 0.1213
_refine_ls_R_factor_gt 0.0899
_refine_ls_shift/su_max 0.002
_refine_ls_shift/su_mean 0.000
_refine_ls_structure_factor_coef Fsqd
_refine_ls_weighting_details 'calc w=1/[\s^2^(Fo^2^)+(0.0905P)^2^+199.7016P] where P=(Fo^2^+2Fc^2^)/3'
_refine_ls_weighting_scheme calc
_refine_ls_wR_factor_gt 0.2209
_refine_ls_wR_factor_ref 0.2430
_reflns_number_gt 5002
_reflns_number_total 7251
_reflns_threshold_expression >2sigma(I)
_cod_data_source_file ic7009463-file003.cif
_cod_data_source_block '[1Me]I'
_cod_original_sg_symbol_H-M P2(1)/n
_cod_database_code 4339878

loop_
_symmetry_equiv_pos_as_xyz
'x, y, z'
'-x+1/2, y+1/2, -z+1/2'
'-x, -y, -z'
'x-1/2, -y-1/2, z-1/2'

loop_
_atom_site_label
_atom_site_type_symbol
_atom_site_fract_x
_atom_site_fract_y
_atom_site_fract_z
_atom_site_U_iso_or_equiv
_atom_site_adp_type
_atom_site_occupancy
_atom_site_symmetry_multiplicity
_atom_site_calc_flag
_atom_site_refinement_flags
I1 I 0.70682(7) 0.06292(11) 0.49426(4) 0.0155(6) Uani 1 1 d U
I2 I 0.84134(8) 0.56148(11) 0.51013(4) 0.0215(6) Uani 1 1 d U
I3 I 0.79900(7) 0.06878(11) 0.25555(4) 0.0106(6) Uani 1 1 d U
I4 I 0.79761(7) 0.05943(11) 0.75650(4) 0.0202(6) Uani 1 1 d U
P11 P 0.7452(3) 0.2172(4) 0.39861(15) 0.0056(12) Uiso 1 1 d U
P12 P 0.7860(3) 0.4261(4) 0.40212(15) 0.0068(12) Uiso 1 1 d U
P13 P 0.7603(3) 0.3234(4) 0.33631(15) 0.0072(13) Uiso 1 1 d U
P21 P 0.7388(3) 0.7134(4) 0.35128(15) 0.0027(12) Uiso 1 1 d U
P22 P 0.7742(3) 0.9252(4) 0.35676(15) 0.0027(12) Uiso 1 1 d U
P23 P 0.7557(3) 0.8163(4) 0.41714(15) 0.0054(12) Uiso 1 1 d U
P31 P 0.7421(3) 0.4179(4) 0.64616(16) 0.0101(13) Uiso 1 1 d U
P32 P 0.7758(3) 0.2062(4) 0.65056(15) 0.0053(13) Uiso 1 1 d U
P33 P 0.7678(3) 0.3152(4) 0.58609(15) 0.0074(13) Uiso 1 1 d U
P41 P 0.7369(3) 0.9144(4) 0.59867(15) 0.0059(13) Uiso 1 1 d U
P42 P 0.7769(3) 0.7058(4) 0.60407(15) 0.0048(12) Uiso 1 1 d U
P43 P 0.7499(3) 0.8086(4) 0.66369(15) 0.0096(13) Uiso 1 1 d U
N11 N 0.7672(7) 0.3233(12) 0.4200(4) 0.0050(17) Uiso 1 1 d U
N12 N 0.7896(7) 0.4101(12) 0.3618(4) 0.0060(17) Uiso 1 1 d U
N13 N 0.7364(7) 0.2365(12) 0.3576(4) 0.0057(17) Uiso 1 1 d U
N14 N 0.6879(7) 0.1731(12) 0.4087(4) 0.011(2) Uiso 1 1 d U
H14 H 0.6922 0.1268 0.4249 0.013 Uiso 1 1 calc R
N15 N 0.7938(7) 0.1383(12) 0.4159(4) 0.006(2) Uiso 1 1 d U
H15 H 0.7822 0.0829 0.4243 0.008 Uiso 1 1 calc R
N16 N 0.7407(8) 0.5103(12) 0.4127(4) 0.011(2) Uiso 1 1 d U
H16 H 0.7555 0.5678 0.4200 0.013 Uiso 1 1 calc R
N17 N 0.8480(7) 0.4684(12) 0.4216(4) 0.009(2) Uiso 1 1 d U
H17 H 0.8478 0.5093 0.4393 0.011 Uiso 1 1 calc R
N18 N 0.7068(7) 0.3573(12) 0.3058(4) 0.009(2) Uiso 1 1 d U
H18 H 0.7124 0.3593 0.2839 0.011 Uiso 1 1 calc R
N19 N 0.8093(8) 0.2916(12) 0.3128(5) 0.012(2) Uiso 1 1 d U
H19 H 0.7973 0.2825 0.2901 0.014 Uiso 1 1 calc R
N21 N 0.7521(7) 0.8231(12) 0.3348(4) 0.0028(17) Uiso 1 1 d U
N22 N 0.7828(7) 0.9036(11) 0.3976(4) 0.0031(17) Uiso 1 1 d U
N23 N 0.7308(7) 0.7298(12) 0.3908(4) 0.0035(17) Uiso 1 1 d U
N24 N 0.6821(7) 0.6591(12) 0.3299(4) 0.005(2) Uiso 1 1 d U
H24 H 0.6868 0.6116 0.3151 0.007 Uiso 1 1 calc R
N25 N 0.7888(7) 0.6415(12) 0.3430(4) 0.003(2) Uiso 1 1 d U
H25 H 0.7789 0.5850 0.3325 0.003 Uiso 1 1 calc R
N26 N 0.7281(7) 1.0082(12) 0.3394(4) 0.003(2) Uiso 1 1 d U
H26 H 0.7419 1.0639 0.3327 0.004 Uiso 1 1 calc R
N27 N 0.8341(7) 0.9711(12) 0.3476(4) 0.004(2) Uiso 1 1 d U
H27 H 0.8310 1.0189 0.3320 0.005 Uiso 1 1 calc R
N28 N 0.7027(7) 0.8460(12) 0.4372(5) 0.011(2) Uiso 1 1 d U
H28 H 0.7095 0.8475 0.4603 0.013 Uiso 1 1 calc R
N29 N 0.8051(7) 0.7834(12) 0.4496(4) 0.008(2) Uiso 1 1 d U
H29 H 0.7925 0.7545 0.4672 0.009 Uiso 1 1 calc R
N31 N 0.7599(7) 0.3116(12) 0.6681(4) 0.0077(17) Uiso 1 1 d U
N32 N 0.7888(7) 0.2265(12) 0.6117(4) 0.0061(17) Uiso 1 1 d U
N33 N 0.7365(7) 0.4002(12) 0.6049(4) 0.0082(18) Uiso 1 1 d U
N34 N 0.6817(8) 0.4653(13) 0.6534(5) 0.019(2) Uiso 1 1 d U
H34 H 0.6836 0.5129 0.6690 0.023 Uiso 1 1 calc R
N35 N 0.7876(8) 0.4991(13) 0.6660(4) 0.013(2) Uiso 1 1 d U
H35 H 0.7734 0.5543 0.6729 0.015 Uiso 1 1 calc R
N36 N 0.7230(7) 0.1333(12) 0.6548(4) 0.008(2) Uiso 1 1 d U
H36 H 0.7315 0.0775 0.6661 0.010 Uiso 1 1 calc R
N37 N 0.8299(7) 0.1516(12) 0.6742(4) 0.008(2) Uiso 1 1 d U
H37 H 0.8224 0.1022 0.6874 0.009 Uiso 1 1 calc R
N38 N 0.7212(7) 0.2871(12) 0.5512(4) 0.011(2) Uiso 1 1 d U
H38 H 0.7347 0.2770 0.5316 0.013 Uiso 1 1 calc R
N39 N 0.8233(7) 0.3467(12) 0.5682(5) 0.012(2) Uiso 1 1 d U
H39 H 0.8172 0.3582 0.5454 0.014 Uiso 1 1 calc R
N41 N 0.7594(7) 0.8098(12) 0.5818(4) 0.0059(17) Uiso 1 1 d U
N42 N 0.7807(7) 0.7243(12) 0.6443(4) 0.0070(18) Uiso 1 1 d U
N43 N 0.7257(7) 0.8960(12) 0.6373(4) 0.0066(18) Uiso 1 1 d U
N44 N 0.7840(7) 0.9969(12) 0.5930(4) 0.007(2) Uiso 1 1 d U
H44 H 0.7713 1.0535 0.5835 0.009 Uiso 1 1 calc R
N45 N 0.6787(7) 0.9602(12) 0.5742(4) 0.010(2) Uiso 1 1 d U
H45 H 0.6835 1.0097 0.5603 0.012 Uiso 1 1 calc R
N46 N 0.8373(7) 0.6605(12) 0.5972(4) 0.007(2) Uiso 1 1 d U
H46 H 0.8348 0.6151 0.5807 0.008 Uiso 1 1 calc R
N47 N 0.7305(7) 0.6269(12) 0.5842(4) 0.007(2) Uiso 1 1 d U
H47 H 0.7438 0.5700 0.5782 0.008 Uiso 1 1 calc R
N48 N 0.7976(8) 0.8415(12) 0.6981(4) 0.012(2) Uiso 1 1 d U
H48 H 0.7859 0.8466 0.7184 0.015 Uiso 1 1 calc R
N49 N 0.6964(8) 0.7719(12) 0.6821(5) 0.014(2) Uiso 1 1 d U
H49 H 0.7039 0.7631 0.7050 0.017 Uiso 1 1 calc R
C1 C 0.7684(9) 0.3217(15) 0.4587(5) 0.001(4) Uiso 1 1 d U
H1A H 0.7566 0.2566 0.4657 0.002 Uiso 1 1 calc R
H1B H 0.7417 0.3716 0.4648 0.002 Uiso 1 1 calc R
H1C H 0.8077 0.3360 0.4710 0.002 Uiso 1 1 calc R
C2 C 0.7512(9) 0.8270(15) 0.2957(5) 0.003(4) Uiso 1 1 d U
H2A H 0.7597 0.8943 0.2889 0.004 Uiso 1 1 calc R
H2B H 0.7128 0.8074 0.2832 0.004 Uiso 1 1 calc R
H2C H 0.7805 0.7820 0.2895 0.004 Uiso 1 1 calc R
C3 C 0.7529(9) 0.3120(15) 0.7056(5) 0.007(4) Uiso 1 1 d U
H3A H 0.7435 0.3788 0.7124 0.010 Uiso 1 1 calc R
H3B H 0.7890 0.2904 0.7204 0.010 Uiso 1 1 calc R
H3C H 0.7215 0.2672 0.7087 0.010 Uiso 1 1 calc R
C4 C 0.7620(9) 0.8096(15) 0.5440(5) 0.009(4) Uiso 1 1 d U
H4A H 0.7510 0.8747 0.5341 0.013 Uiso 1 1 calc R
H4B H 0.7353 0.7599 0.5321 0.013 Uiso 1 1 calc R
H4C H 0.8015 0.7942 0.5408 0.013 Uiso 1 1 calc R
C141 C 0.6297(10) 0.2010(17) 0.3942(6) 0.017(3) Uiso 1 1 d U
H14A H 0.6320 0.2546 0.3771 0.021 Uiso 1 1 calc R
H14B H 0.6114 0.1440 0.3806 0.021 Uiso 1 1 calc R
C142 C 0.5924(10) 0.2318(18) 0.4159(6) 0.023(3) Uiso 1 1 d U
H14C H 0.6090 0.2910 0.4289 0.028 Uiso 1 1 calc R
H14D H 0.5901 0.1795 0.4335 0.028 Uiso 1 1 calc R
C143 C 0.5296(10) 0.2566(18) 0.3966(6) 0.032(5) Uiso 1 1 d U
H14E H 0.5062 0.2786 0.4138 0.047 Uiso 1 1 calc R
H14F H 0.5120 0.1977 0.3845 0.047 Uiso 1 1 calc R
H14G H 0.5312 0.3090 0.3793 0.047 Uiso 1 1 calc R
C151 C 0.8533(9) 0.1540(16) 0.4183(5) 0.008(3) Uiso 1 1 d U
H15A H 0.8617 0.2246 0.4232 0.010 Uiso 1 1 calc R
H15B H 0.8642 0.1386 0.3952 0.010 Uiso 1 1 calc R
C152 C 0.8910(10) 0.0920(16) 0.4468(5) 0.010(3) Uiso 1 1 d U
H15C H 0.8817 0.0216 0.4422 0.012 Uiso 1 1 calc R
H15D H 0.9321 0.1016 0.4448 0.012 Uiso 1 1 calc R
C153 C 0.8843(10) 0.1147(16) 0.4836(5) 0.014(4) Uiso 1 1 d U
H15E H 0.9094 0.0711 0.4999 0.022 Uiso 1 1 calc R
H15F H 0.8439 0.1045 0.4862 0.022 Uiso 1 1 calc R
H15G H 0.8952 0.1834 0.4890 0.022 Uiso 1 1 calc R
C161 C 0.6790(10) 0.4974(17) 0.4110(6) 0.015(3) Uiso 1 1 d U
H16A H 0.6693 0.4265 0.4090 0.019 Uiso 1 1 calc R
H16B H 0.6578 0.5313 0.3899 0.019 Uiso 1 1 calc R
C162 C 0.6606(10) 0.5387(17) 0.4433(6) 0.020(3) Uiso 1 1 d U
H16C H 0.6803 0.5018 0.4641 0.024 Uiso 1 1 calc R
H16D H 0.6732 0.6083 0.4462 0.024 Uiso 1 1 calc R
C163 C 0.5974(10) 0.5337(18) 0.4420(6) 0.030(5) Uiso 1 1 d U
H16E H 0.5877 0.5623 0.4635 0.046 Uiso 1 1 calc R
H16F H 0.5848 0.4648 0.4400 0.046 Uiso 1 1 calc R
H16G H 0.5776 0.5707 0.4215 0.046 Uiso 1 1 calc R
C171 C 0.9036(9) 0.4448(17) 0.4126(5) 0.012(3) Uiso 1 1 d U
H17A H 0.9097 0.4873 0.3927 0.015 Uiso 1 1 calc R
H17B H 0.9027 0.3757 0.4044 0.015 Uiso 1 1 calc R
C172 C 0.9550(10) 0.4576(16) 0.4426(5) 0.015(3) Uiso 1 1 d U
H17C H 0.9912 0.4561 0.4329 0.018 Uiso 1 1 calc R
H17D H 0.9523 0.5230 0.4536 0.018 Uiso 1 1 calc R
C173 C 0.9579(10) 0.3805(16) 0.4702(6) 0.019(4) Uiso 1 1 d U
H17E H 0.9914 0.3926 0.4887 0.028 Uiso 1 1 calc R
H17F H 0.9617 0.3156 0.4597 0.028 Uiso 1 1 calc R
H17G H 0.9225 0.3823 0.4803 0.028 Uiso 1 1 calc R
C181 C 0.6508(9) 0.3841(16) 0.3130(6) 0.012(3) Uiso 1 1 d U
H18A H 0.6502 0.4560 0.3173 0.014 Uiso 1 1 calc R
H18B H 0.6446 0.3504 0.3347 0.014 Uiso 1 1 calc R
C182 C 0.6015(9) 0.3578(17) 0.2832(6) 0.015(3) Uiso 1 1 d U
H18C H 0.6096 0.3857 0.2609 0.019 Uiso 1 1 calc R
H18D H 0.5992 0.2853 0.2806 0.019 Uiso 1 1 calc R
C183 C 0.5444(10) 0.3965(17) 0.2899(6) 0.023(4) Uiso 1 1 d U
H18E H 0.5139 0.3792 0.2701 0.034 Uiso 1 1 calc R
H18F H 0.5465 0.4683 0.2924 0.034 Uiso 1 1 calc R
H18G H 0.5356 0.3673 0.3115 0.034 Uiso 1 1 calc R
C191 C 0.8700(10) 0.2773(17) 0.3259(6) 0.016(3) Uiso 1 1 d U
H19A H 0.8753 0.2120 0.3374 0.020 Uiso 1 1 calc R
H19B H 0.8830 0.3278 0.3440 0.020 Uiso 1 1 calc R
C192 C 0.9074(11) 0.2827(16) 0.2986(6) 0.020(3) Uiso 1 1 d U
H19C H 0.9473 0.2644 0.3096 0.024 Uiso 1 1 calc R
H19D H 0.8937 0.2331 0.2802 0.024 Uiso 1 1 calc R
C193 C 0.9092(11) 0.3780(16) 0.2817(6) 0.027(4) Uiso 1 1 d U
H19E H 0.9344 0.3742 0.2641 0.041 Uiso 1 1 calc R
H19F H 0.9243 0.4275 0.2995 0.041 Uiso 1 1 calc R
H19G H 0.8700 0.3966 0.2703 0.041 Uiso 1 1 calc R
C241 C 0.6239(9) 0.6857(16) 0.3341(5) 0.010(3) Uiso 1 1 d U
H24A H 0.6262 0.7252 0.3558 0.011 Uiso 1 1 calc R
H24B H 0.6023 0.6247 0.3372 0.011 Uiso 1 1 calc R
C242 C 0.5906(9) 0.7423(16) 0.3045(6) 0.013(3) Uiso 1 1 d U
H24C H 0.5864 0.7021 0.2828 0.016 Uiso 1 1 calc R
H24D H 0.6124 0.8025 0.3007 0.016 Uiso 1 1 calc R
C243 C 0.5319(10) 0.7708(17) 0.3111(6) 0.023(4) Uiso 1 1 d U
H24E H 0.5116 0.8084 0.2910 0.034 Uiso 1 1 calc R
H24F H 0.5359 0.8113 0.3324 0.034 Uiso 1 1 calc R
H24G H 0.5098 0.7113 0.3142 0.034 Uiso 1 1 calc R
C251 C 0.8502(9) 0.6667(15) 0.3523(5) 0.004(2) Uiso 1 1 d U
H25A H 0.8641 0.6497 0.3773 0.005 Uiso 1 1 calc R
H25B H 0.8548 0.7387 0.3497 0.005 Uiso 1 1 calc R
C252 C 0.8870(9) 0.6137(16) 0.3297(5) 0.007(3) Uiso 1 1 d U
H25C H 0.8820 0.5419 0.3323 0.008 Uiso 1 1 calc R
H25D H 0.9282 0.6293 0.3386 0.008 Uiso 1 1 calc R
C253 C 0.8733(10) 0.6392(16) 0.2907(5) 0.013(4) Uiso 1 1 d U
H25E H 0.8987 0.6015 0.2780 0.020 Uiso 1 1 calc R
H25F H 0.8796 0.7098 0.2876 0.020 Uiso 1 1 calc R
H25G H 0.8329 0.6229 0.2814 0.020 Uiso 1 1 calc R
C261 C 0.6660(9) 0.9970(15) 0.3341(5) 0.006(3) Uiso 1 1 d U
H26A H 0.6518 1.0178 0.3557 0.007 Uiso 1 1 calc R
H26B H 0.6558 0.9267 0.3298 0.007 Uiso 1 1 calc R
C262 C 0.6361(9) 1.0591(16) 0.3027(5) 0.008(3) Uiso 1 1 d U
H26C H 0.6487 1.1285 0.3062 0.010 Uiso 1 1 calc R
H26D H 0.6483 1.0351 0.2809 0.010 Uiso 1 1 calc R
C263 C 0.5704(9) 1.0543(16) 0.2983(6) 0.014(4) Uiso 1 1 d U
H26E H 0.5531 1.0945 0.2781 0.021 Uiso 1 1 calc R
H26F H 0.5581 1.0793 0.3196 0.021 Uiso 1 1 calc R
H26G H 0.5577 0.9858 0.2943 0.021 Uiso 1 1 calc R
C271 C 0.8916(9) 0.9396(16) 0.3629(5) 0.007(3) Uiso 1 1 d U
H27A H 0.8884 0.8833 0.3787 0.008 Uiso 1 1 calc R
H27B H 0.9109 0.9940 0.3775 0.008 Uiso 1 1 calc R
C272 C 0.9294(10) 0.9095(15) 0.3372(5) 0.009(3) Uiso 1 1 d U
H27C H 0.9070 0.8647 0.3196 0.011 Uiso 1 1 calc R
H27D H 0.9627 0.8719 0.3500 0.011 Uiso 1 1 calc R
C273 C 0.9524(10) 0.9938(15) 0.3178(6) 0.016(4) Uiso 1 1 d U
H27E H 0.9762 0.9673 0.3015 0.024 Uiso 1 1 calc R
H27F H 0.9760 1.0374 0.3348 0.024 Uiso 1 1 calc R
H27G H 0.9199 1.0310 0.3046 0.024 Uiso 1 1 calc R
C281 C 0.6445(10) 0.8701(17) 0.4189(6) 0.017(3) Uiso 1 1 d U
H28A H 0.6420 0.8568 0.3935 0.020 Uiso 1 1 calc R
H28B H 0.6376 0.9413 0.4217 0.020 Uiso 1 1 calc R
C282 C 0.5970(11) 0.8118(18) 0.4324(6) 0.023(3) Uiso 1 1 d U
H28C H 0.5594 0.8427 0.4226 0.028 Uiso 1 1 calc R
H28D H 0.5965 0.7446 0.4225 0.028 Uiso 1 1 calc R
C283 C 0.5996(11) 0.8026(19) 0.4683(6) 0.036(5) Uiso 1 1 d U
H28E H 0.5674 0.7614 0.4729 0.055 Uiso 1 1 calc R
H28F H 0.5967 0.8680 0.4786 0.055 Uiso 1 1 calc R
H28G H 0.6364 0.7720 0.4788 0.055 Uiso 1 1 calc R
C291 C 0.8672(9) 0.7947(16) 0.4538(5) 0.010(3) Uiso 1 1 d U
H29A H 0.8763 0.8380 0.4349 0.012 Uiso 1 1 calc R
H29B H 0.8849 0.7295 0.4511 0.012 Uiso 1 1 calc R
C292 C 0.8930(9) 0.8361(16) 0.4876(6) 0.013(3) Uiso 1 1 d U
H29C H 0.8871 0.7896 0.5064 0.016 Uiso 1 1 calc R
H29D H 0.8726 0.8981 0.4912 0.016 Uiso 1 1 calc R
C293 C 0.9568(10) 0.8573(17) 0.4910(6) 0.021(4) Uiso 1 1 d U
H29E H 0.9714 0.8848 0.5143 0.032 Uiso 1 1 calc R
H29F H 0.9631 0.9047 0.4729 0.032 Uiso 1 1 calc R
H29G H 0.9775 0.7961 0.4880 0.032 Uiso 1 1 calc R
C341 C 0.6266(11) 0.4353(19) 0.6363(6) 0.030(3) Uiso 1 1 d U
H34A H 0.6275 0.3631 0.6328 0.035 Uiso 1 1 calc R
H34B H 0.6188 0.4663 0.6128 0.035 Uiso 1 1 calc R
C342 C 0.5799(11) 0.457(2) 0.6536(7) 0.039(3) Uiso 1 1 d U
H34C H 0.5847 0.5258 0.6623 0.046 Uiso 1 1 calc R
H34D H 0.5829 0.4138 0.6744 0.046 Uiso 1 1 calc R
C343 C 0.5205(12) 0.447(2) 0.6328(7) 0.049(5) Uiso 1 1 d U
H34E H 0.4922 0.4689 0.6470 0.074 Uiso 1 1 calc R
H34F H 0.5133 0.3779 0.6262 0.074 Uiso 1 1 calc R
H34G H 0.5170 0.4875 0.6116 0.074 Uiso 1 1 calc R
C351 C 0.8493(10) 0.4869(17) 0.6730(6) 0.017(3) Uiso 1 1 d U
H35A H 0.8658 0.5078 0.6523 0.020 Uiso 1 1 calc R
H35B H 0.8590 0.4166 0.6777 0.020 Uiso 1 1 calc R
C352 C 0.8749(10) 0.5493(17) 0.7051(6) 0.022(3) Uiso 1 1 d U
H35C H 0.8625 0.6185 0.7005 0.026 Uiso 1 1 calc R
H35D H 0.8586 0.5261 0.7256 0.026 Uiso 1 1 calc R
C353 C 0.9381(10) 0.5465(18) 0.7140(6) 0.031(4) Uiso 1 1 d U
H35E H 0.9510 0.5868 0.7350 0.046 Uiso 1 1 calc R
H35F H 0.9547 0.5725 0.6943 0.046 Uiso 1 1 calc R
H35G H 0.9509 0.4784 0.7187 0.046 Uiso 1 1 calc R
C361 C 0.6633(9) 0.1535(16) 0.6414(6) 0.012(3) Uiso 1 1 d U
H36A H 0.6549 0.1341 0.6163 0.015 Uiso 1 1 calc R
H36B H 0.6571 0.2254 0.6425 0.015 Uiso 1 1 calc R
C362 C 0.6207(10) 0.1032(17) 0.6600(6) 0.017(3) Uiso 1 1 d U
H36C H 0.5812 0.1196 0.6477 0.020 Uiso 1 1 calc R
H36D H 0.6257 0.0311 0.6581 0.020 Uiso 1 1 calc R
C363 C 0.6251(11) 0.1276(17) 0.6958(6) 0.024(4) Uiso 1 1 d U
H36E H 0.5962 0.0903 0.7059 0.036 Uiso 1 1 calc R
H36F H 0.6183 0.1982 0.6981 0.036 Uiso 1 1 calc R
H36G H 0.6639 0.1110 0.7084 0.036 Uiso 1 1 calc R
C371 C 0.8907(9) 0.1780(16) 0.6754(5) 0.011(3) Uiso 1 1 d U
H37A H 0.8935 0.2235 0.6557 0.013 Uiso 1 1 calc R
H37B H 0.9129 0.1178 0.6720 0.013 Uiso 1 1 calc R
C372 C 0.9178(9) 0.2271(16) 0.7102(6) 0.013(3) Uiso 1 1 d U
H37C H 0.8929 0.2824 0.7150 0.016 Uiso 1 1 calc R
H37D H 0.9194 0.1787 0.7295 0.016 Uiso 1 1 calc R
C373 C 0.9774(9) 0.2647(16) 0.7096(6) 0.017(4) Uiso 1 1 d U
H37E H 0.9930 0.2952 0.7323 0.025 Uiso 1 1 calc R
H37F H 0.9760 0.3138 0.6909 0.025 Uiso 1 1 calc R
H37G H 1.0024 0.2100 0.7053 0.025 Uiso 1 1 calc R
C381 C 0.6586(9) 0.2771(17) 0.5497(6) 0.014(3) Uiso 1 1 d U
H38A H 0.6468 0.3174 0.5686 0.017 Uiso 1 1 calc R
H38B H 0.6494 0.2075 0.5540 0.017 Uiso 1 1 calc R
C382 C 0.6247(10) 0.3092(17) 0.5147(6) 0.017(3) Uiso 1 1 d U
H38C H 0.6322 0.3798 0.5111 0.020 Uiso 1 1 calc R
H38D H 0.6381 0.2715 0.4957 0.020 Uiso 1 1 calc R
C383 C 0.5626(10) 0.2942(18) 0.5123(6) 0.026(4) Uiso 1 1 d U
H38E H 0.5424 0.3149 0.4891 0.039 Uiso 1 1 calc R
H38F H 0.5488 0.3334 0.5305 0.039 Uiso 1 1 calc R
H38G H 0.5549 0.2244 0.5159 0.039 Uiso 1 1 calc R
C391 C 0.8823(10) 0.3569(17) 0.5877(6) 0.016(3) Uiso 1 1 d U
H39A H 0.8854 0.3213 0.6103 0.019 Uiso 1 1 calc R
H39B H 0.8902 0.4274 0.5930 0.019 Uiso 1 1 calc R
C392 C 0.9275(10) 0.3176(17) 0.5679(6) 0.019(3) Uiso 1 1 d U
H39C H 0.9291 0.3597 0.5472 0.023 Uiso 1 1 calc R
H39D H 0.9170 0.2501 0.5594 0.023 Uiso 1 1 calc R
C393 C 0.9873(10) 0.3163(17) 0.5922(6) 0.026(4) Uiso 1 1 d U
H39E H 1.0163 0.2898 0.5793 0.039 Uiso 1 1 calc R
H39F H 0.9855 0.2748 0.6127 0.039 Uiso 1 1 calc R
H39G H 0.9981 0.3835 0.5999 0.039 Uiso 1 1 calc R
C441 C 0.8466(9) 0.9829(16) 0.6028(5) 0.009(3) Uiso 1 1 d U
H44A H 0.8553 0.9116 0.6047 0.011 Uiso 1 1 calc R
H44B H 0.8602 1.0131 0.6261 0.011 Uiso 1 1 calc R
C442 C 0.8792(9) 1.0297(16) 0.5755(6) 0.012(3) Uiso 1 1 d U
H44C H 0.8692 0.9932 0.5530 0.014 Uiso 1 1 calc R
H44D H 0.8659 1.0984 0.5711 0.014 Uiso 1 1 calc R
C443 C 0.9416(9) 1.0298(16) 0.5861(6) 0.017(4) Uiso 1 1 d U
H44E H 0.9594 1.0602 0.5676 0.025 Uiso 1 1 calc R
H44F H 0.9555 0.9619 0.5899 0.025 Uiso 1 1 calc R
H44G H 0.9522 1.0674 0.6079 0.025 Uiso 1 1 calc R
C451 C 0.6202(9) 0.9260(16) 0.5735(6) 0.015(3) Uiso 1 1 d U
H45A H 0.6136 0.9182 0.5980 0.018 Uiso 1 1 calc R
H45B H 0.6156 0.8604 0.5622 0.018 Uiso 1 1 calc R
C452 C 0.5741(10) 0.9956(16) 0.5539(6) 0.020(3) Uiso 1 1 d U
H45C H 0.5763 1.0591 0.5666 0.023 Uiso 1 1 calc R
H45D H 0.5832 1.0087 0.5302 0.023 Uiso 1 1 calc R
C453 C 0.5160(10) 0.9587(18) 0.5500(6) 0.031(4) Uiso 1 1 d U
H45E H 0.4891 1.0077 0.5379 0.047 Uiso 1 1 calc R
H45F H 0.5066 0.9455 0.5733 0.047 Uiso 1 1 calc R
H45G H 0.5128 0.8977 0.5363 0.047 Uiso 1 1 calc R
C461 C 0.8939(9) 0.6849(16) 0.6143(5) 0.009(3) Uiso 1 1 d U
H46A H 0.9137 0.6242 0.6242 0.011 Uiso 1 1 calc R
H46B H 0.8912 0.7299 0.6341 0.011 Uiso 1 1 calc R
C462 C 0.9293(9) 0.7328(16) 0.5905(6) 0.012(3) Uiso 1 1 d U
H46C H 0.9092 0.7926 0.5801 0.014 Uiso 1 1 calc R
H46D H 0.9335 0.6871 0.5712 0.014 Uiso 1 1 calc R
C463 C 0.9899(10) 0.7610(17) 0.6107(6) 0.019(4) Uiso 1 1 d U
H46E H 1.0121 0.7926 0.5946 0.029 Uiso 1 1 calc R
H46F H 1.0101 0.7016 0.6207 0.029 Uiso 1 1 calc R
H46G H 0.9858 0.8067 0.6298 0.029 Uiso 1 1 calc R
C471 C 0.6682(9) 0.6436(16) 0.5756(6) 0.010(3) Uiso 1 1 d U
H47A H 0.6607 0.7127 0.5680 0.012 Uiso 1 1 calc R
H47B H 0.6508 0.6330 0.5969 0.012 Uiso 1 1 calc R
C472 C 0.6400(9) 0.5746(16) 0.5466(6) 0.014(3) Uiso 1 1 d U
H47C H 0.6489 0.5055 0.5537 0.017 Uiso 1 1 calc R
H47D H 0.6559 0.5875 0.5249 0.017 Uiso 1 1 calc R
C473 C 0.5737(10) 0.5898(17) 0.5391(6) 0.023(4) Uiso 1 1 d U
H47E H 0.5561 0.5446 0.5204 0.034 Uiso 1 1 calc R
H47F H 0.5649 0.6578 0.5315 0.034 Uiso 1 1 calc R
H47G H 0.5580 0.5766 0.5605 0.034 Uiso 1 1 calc R
C481 C 0.8560(10) 0.8620(17) 0.6971(6) 0.015(3) Uiso 1 1 d U
H48A H 0.8602 0.9329 0.6922 0.019 Uiso 1 1 calc R
H48B H 0.8681 0.8243 0.6777 0.019 Uiso 1 1 calc R
C482 C 0.8958(10) 0.8354(17) 0.7320(6) 0.018(3) Uiso 1 1 d U
H48C H 0.8801 0.8645 0.7519 0.022 Uiso 1 1 calc R
H48D H 0.8968 0.7630 0.7350 0.022 Uiso 1 1 calc R
C483 C 0.9523(10) 0.8706(17) 0.7324(6) 0.027(4) Uiso 1 1 d U
H48E H 0.9768 0.8537 0.7549 0.040 Uiso 1 1 calc R
H48F H 0.9513 0.9423 0.7295 0.040 Uiso 1 1 calc R
H48G H 0.9682 0.8403 0.7132 0.040 Uiso 1 1 calc R
C491 C 0.6388(10) 0.7526(18) 0.6649(6) 0.020(3) Uiso 1 1 d U
H49A H 0.6371 0.6846 0.6556 0.024 Uiso 1 1 calc R
H49B H 0.6294 0.7978 0.6446 0.024 Uiso 1 1 calc R
C492 C 0.5934(11) 0.7635(17) 0.6872(6) 0.024(3) Uiso 1 1 d U
H49C H 0.5559 0.7432 0.6730 0.029 Uiso 1 1 calc R
H49D H 0.6023 0.7166 0.7070 0.029 Uiso 1 1 calc R
C493 C 0.5859(11) 0.8597(17) 0.7015(6) 0.032(5) Uiso 1 1 d U
H49E H 0.5556 0.8569 0.7160 0.048 Uiso 1 1 calc R
H49F H 0.5748 0.9067 0.6823 0.048 Uiso 1 1 calc R
H49G H 0.6223 0.8808 0.7161 0.048 Uiso 1 1 calc R

loop_
_atom_site_aniso_label
_atom_site_aniso_U_11
_atom_site_aniso_U_22
_atom_site_aniso_U_33
_atom_site_aniso_U_23
_atom_site_aniso_U_13
_atom_site_aniso_U_12
I1 0.0381(12) 0.0032(10) 0.0059(10) 0.0025(7) 0.0059(8) 0.0029(8)
I2 0.0574(13) 0.0027(10) 0.0054(10) -0.0012(7) 0.0081(8) -0.0014(9)
I3 0.0264(11) 0.0018(10) 0.0036(10) 0.0019(7) 0.0022(8) 0.0002(8)
I4 0.0491(13) 0.0050(10) 0.0081(10) 0.0004(7) 0.0092(8) -0.0002(8)

loop_
_atom_type_symbol
_atom_type_description
_atom_type_scat_dispersion_real
_atom_type_scat_dispersion_imag
_atom_type_scat_source
C C 0.0033 0.0016 'International Tables Vol C Tables 4.2.6.8 and 6.1.1.4'
H H 0.0000 0.0000 'International Tables Vol C Tables 4.2.6.8 and 6.1.1.4'
N N 0.0061 0.0033 'International Tables Vol C Tables 4.2.6.8 and 6.1.1.4'
P P 0.1023 0.0942 'International Tables Vol C Tables 4.2.6.8 and 6.1.1.4'
I I -0.4742 1.8119 'International Tables Vol C Tables 4.2.6.8 and 6.1.1.4'

loop_
_geom_angle_atom_site_label_1
_geom_angle_atom_site_label_2
_geom_angle_atom_site_label_3
_geom_angle
N13 P11 N14 110.1(10)
N13 P11 N15 118.7(9)
N14 P11 N15 102.4(9)
N13 P11 N11 108.7(9)
N14 P11 N11 113.6(9)
N15 P11 N11 103.2(9)
N12 P12 N17 107.8(9)
N12 P12 N11 111.0(9)
N17 P12 N11 112.9(8)
N12 P12 N16 118.8(9)
N17 P12 N16 101.7(9)
N11 P12 N16 104.4(9)
N13 P13 N12 112.1(9)
N13 P13 N18 106.6(9)
N12 P13 N18 115.3(9)
N13 P13 N19 115.8(9)
N12 P13 N19 105.4(9)
N18 P13 N19 101.5(9)
N23 P21 N25 119.6(9)
N23 P21 N24 109.2(9)
N25 P21 N24 100.7(9)
N23 P21 N21 107.7(8)
N25 P21 N21 106.0(8)
N24 P21 N21 113.8(8)
N22 P22 N26 120.0(9)
N22 P22 N27 108.9(9)
N26 P22 N27 100.5(9)
N22 P22 N21 109.1(8)
N26 P22 N21 104.0(8)
N27 P22 N21 114.3(8)
N22 P23 N23 112.1(9)
N22 P23 N29 106.3(9)
N23 P23 N29 115.1(9)
N22 P23 N28 116.3(9)
N23 P23 N28 105.2(9)
N29 P23 N28 101.7(9)
N33 P31 N34 108.2(10)
N33 P31 N35 120.2(9)
N34 P31 N35 99.8(10)
N33 P31 N31 110.0(9)
N34 P31 N31 113.5(9)
N35 P31 N31 105.0(9)
N32 P32 N37 110.4(9)
N32 P32 N36 118.3(9)
N37 P32 N36 101.7(9)
N32 P32 N31 109.1(9)
N37 P32 N31 112.3(9)
N36 P32 N31 104.8(9)
N32 P33 N33 112.4(9)
N32 P33 N38 115.4(9)
N33 P33 N38 104.4(9)
N32 P33 N39 106.2(9)
N33 P33 N39 117.7(9)
N38 P33 N39 100.4(9)
N43 P41 N44 118.0(9)
N43 P41 N45 110.1(9)
N44 P41 N45 100.3(9)
N43 P41 N41 110.3(9)
N44 P41 N41 105.3(9)
N45 P41 N41 112.5(8)
N42 P42 N46 109.2(9)
N42 P42 N47 119.6(9)
N46 P42 N47 101.9(9)
N42 P42 N41 110.1(9)
N46 P42 N41 112.4(9)
N47 P42 N41 103.5(9)
N43 P43 N42 111.7(9)
N43 P43 N49 106.9(10)
N42 P43 N49 115.5(9)
N43 P43 N48 115.4(9)
N42 P43 N48 105.8(9)
N49 P43 N48 101.5(9)
C1 N11 P12 118.2(13)
C1 N11 P11 115.3(13)
P12 N11 P11 126.6(10)
P12 N12 P13 127.5(11)
P11 N13 P13 130.0(11)
C141 N14 P11 126.6(15)
C151 N15 P11 123.2(14)
C161 N16 P12 125.8(15)
C171 N17 P12 125.7(15)
C181 N18 P13 123.1(15)
C191 N19 P13 125.9(15)
C2 N21 P22 115.5(13)
C2 N21 P21 116.3(12)
P22 N21 P21 127.7(10)
P22 N22 P23 128.2(11)
P21 N23 P23 128.7(11)
C241 N24 P21 122.4(15)
C251 N25 P21 122.2(13)
C261 N26 P22 124.6(14)
C271 N27 P22 125.3(14)
C281 N28 P23 123.6(15)
C291 N29 P23 129.0(15)
C3 N31 P32 118.3(13)
C3 N31 P31 115.1(13)
P32 N31 P31 126.0(10)
P33 N32 P32 128.7(11)
P31 N33 P33 126.6(11)
C341 N34 P31 124.2(16)
C351 N35 P31 124.5(15)
C361 N36 P32 124.4(14)
C371 N37 P32 124.9(15)
C381 N38 P33 125.3(14)
C391 N39 P33 124.1(15)
C4 N41 P42 117.4(13)
C4 N41 P41 117.1(13)
P42 N41 P41 125.5(10)
P42 N42 P43 128.7(11)
P41 N43 P43 128.2(11)
C441 N44 P41 123.7(14)
C451 N45 P41 125.5(15)
C461 N46 P42 127.9(15)
C471 N47 P42 124.6(14)
C481 N48 P43 124.2(15)
C491 N49 P43 126.7(15)
C142 C141 N14 120(2)
C141 C142 C143 115(2)
N15 C151 C152 113.9(18)
C153 C152 C151 115.2(18)
N16 C161 C162 110.4(17)
C163 C162 C161 112.9(19)
N17 C171 C172 114.6(17)
C173 C172 C171 113.2(18)
N18 C181 C182 113.1(17)
C183 C182 C181 111.7(18)
N19 C191 C192 114.5(18)
C193 C192 C191 115(2)
N24 C241 C242 115.0(18)
C241 C242 C243 112.3(19)
N25 C251 C252 112.6(16)
C251 C252 C253 114.8(18)
N26 C261 C262 111.1(17)
C263 C262 C261 112.0(17)
N27 C271 C272 115.4(17)
C271 C272 C273 115.1(18)
N28 C281 C282 113.2(18)
C283 C282 C281 119(2)
N29 C291 C292 113.1(18)
C291 C292 C293 113.7(19)
N34 C341 C342 116(2)
C341 C342 C343 117(2)
N35 C351 C352 109.1(18)
C353 C352 C351 114(2)
N36 C361 C362 115.7(18)
C363 C362 C361 115(2)
N37 C371 C372 112.6(17)
C373 C372 C371 112.4(18)
N38 C381 C382 112.1(18)
C383 C382 C381 112.3(19)
N39 C391 C392 113.1(18)
C391 C392 C393 109.9(18)
N44 C441 C442 111.5(16)
C443 C442 C441 113.9(17)
N45 C451 C452 113.3(18)
C453 C452 C451 114(2)
N46 C461 C462 113.1(17)
C461 C462 C463 111.1(17)
N47 C471 C472 111.1(17)
C471 C472 C473 110.4(18)
N48 C481 C482 111.9(18)
C483 C482 C481 110.8(19)
N49 C491 C492 115.5(19)
C493 C492 C491 117(2)

loop_
_geom_bond_atom_site_label_1
_geom_bond_atom_site_label_2
_geom_bond_distance
P11 N13 1.583(17)
P11 N14 1.584(18)
P11 N15 1.622(18)
P11 N11 1.695(18)
P12 N12 1.588(17)
P12 N17 1.621(18)
P12 N11 1.651(17)
P12 N16 1.661(18)
P13 N13 1.596(17)
P13 N12 1.610(17)
P13 N18 1.632(18)
P13 N19 1.644(18)
P21 N23 1.586(17)
P21 N25 1.600(17)
P21 N24 1.616(17)
P21 N21 1.671(17)
P22 N22 1.582(17)
P22 N26 1.624(17)
P22 N27 1.632(18)
P22 N21 1.662(17)
P23 N22 1.597(17)
P23 N23 1.597(17)
P23 N29 1.615(17)
P23 N28 1.627(18)
P31 N33 1.595(18)
P31 N34 1.63(2)
P31 N35 1.631(18)
P31 N31 1.689(18)
P32 N32 1.608(17)
P32 N37 1.609(18)
P32 N36 1.617(18)
P32 N31 1.654(18)
P33 N32 1.582(17)
P33 N33 1.609(18)
P33 N38 1.625(18)
P33 N39 1.634(18)
P41 N43 1.580(17)
P41 N44 1.616(18)
P41 N45 1.641(18)
P41 N41 1.685(17)
P42 N42 1.562(17)
P42 N46 1.611(18)
P42 N47 1.620(18)
P42 N41 1.666(18)
P43 N43 1.603(18)
P43 N42 1.608(18)
P43 N49 1.625(19)
P43 N48 1.642(18)
N11 C1 1.49(2)
N14 C141 1.43(3)
N15 C151 1.40(2)
N16 C161 1.45(3)
N17 C171 1.45(3)
N18 C181 1.44(3)
N19 C191 1.44(3)
N21 C2 1.51(2)
N24 C241 1.45(3)
N25 C251 1.46(2)
N26 C261 1.44(2)
N27 C271 1.44(2)
N28 C281 1.46(3)
N29 C291 1.45(3)
N31 C3 1.49(2)
N34 C341 1.40(3)
N35 C351 1.43(3)
N36 C361 1.43(2)
N37 C371 1.46(3)
N38 C381 1.47(3)
N39 C391 1.46(3)
N41 C4 1.47(2)
N44 C441 1.46(3)
N45 C451 1.45(3)
N46 C461 1.42(2)
N47 C471 1.46(3)
N48 C481 1.40(3)
N49 C491 1.42(3)
C141 C142 1.38(3)
C142 C143 1.57(3)
C151 C152 1.54(3)
C152 C153 1.49(3)
C161 C162 1.50(3)
C162 C163 1.48(3)
C171 C172 1.53(3)
C172 C173 1.49(3)
C181 C182 1.52(3)
C182 C183 1.50(3)
C191 C192 1.49(3)
C192 C193 1.45(3)
C241 C242 1.48(3)
C242 C243 1.50(3)
C251 C252 1.52(3)
C252 C253 1.52(3)
C261 C262 1.54(3)
C262 C263 1.52(3)
C271 C272 1.50(3)
C272 C273 1.52(3)
C281 C282 1.53(3)
C282 C283 1.38(3)
C291 C292 1.45(3)
C292 C293 1.51(3)
C341 C342 1.41(3)
C342 C343 1.49(3)
C351 C352 1.53(3)
C352 C353 1.46(3)
C361 C362 1.49(3)
C362 C363 1.41(3)
C371 C372 1.53(3)
C372 C373 1.49(3)
C381 C382 1.51(3)
C382 C383 1.46(3)
C391 C392 1.51(3)
C392 C393 1.55(3)
C441 C442 1.55(3)
C442 C443 1.45(3)
C451 C452 1.53(3)
C452 C453 1.44(3)
C461 C462 1.49(3)
C462 C463 1.54(3)
C471 C472 1.52(3)
C472 C473 1.55(3)
C481 C482 1.54(3)
C482 C483 1.41(3)
C491 C492 1.49(3)
C492 C493 1.44(3)
